data_4342000
loop_
_publ_author_name
'Kozhukh, Julia'
'Minier, Mikael A.'
'Lippard, Stephen J.'

_publ_section_title
;
 Synthesis and Characterization of Mononuclear, Pseudotetrahedral
 Cobalt(III) Compounds.
;
_journal_issue 2
_journal_name_full 'Inorganic chemistry'
_journal_page_first 418
_journal_page_last 424
_journal_paper_doi 10.1021/ic5009279
_journal_volume 54
_journal_year 2015
_chemical_formula_sum 'C26 H32 Cl4 Ga2 N4'
_chemical_formula_weight 681.80
_chemical_name_systematic
; 
 ? 
;
_space_group_IT_number 170
_symmetry_cell_setting hexagonal
_symmetry_space_group_name_Hall 'P 65'
_symmetry_space_group_name_H-M 'P 65'
_atom_sites_solution_hydrogens geom
_atom_sites_solution_primary direct
_atom_sites_solution_secondary difmap
_audit_creation_method SHELXL-97
_cell_angle_alpha 90.00
_cell_angle_beta 90.00
_cell_angle_gamma 120.00
_cell_formula_units_Z 6
_cell_length_a 21.9860(15)
_cell_length_b 21.9860(15)
_cell_length_c 11.9576(8)
_cell_measurement_reflns_used 5938
_cell_measurement_temperature 100(2)
_cell_measurement_theta_max 20.89
_cell_measurement_theta_min 2.83
_cell_volume 5005.7(6)
_computing_cell_refinement 'Bruker SAINT'
_computing_data_collection 'Bruker APEX2'
_computing_data_reduction 'Bruker SAINT'
_computing_molecular_graphics 'Bruker SHELXTL'
_computing_publication_material 'Bruker SHELXTL'
_computing_structure_refinement 'SHELXL-97 (Sheldrick, 2008)'
_computing_structure_solution 'SHELXS-97 (Sheldrick, 2008)'
_diffrn_ambient_temperature 100(2)
_diffrn_measured_fraction_theta_full 1.000
_diffrn_measured_fraction_theta_max 1.000
_diffrn_measurement_device_type 'Bruker APEX-II CCD'
_diffrn_measurement_method '\f and \w scans'
_diffrn_radiation_monochromator graphite
_diffrn_radiation_source 'fine-focus sealed tube'
_diffrn_radiation_type MoK\a
_diffrn_radiation_wavelength 0.71073
_diffrn_reflns_av_R_equivalents 0.1195
_diffrn_reflns_av_sigmaI/netI 0.0608
_diffrn_reflns_limit_h_max 26
_diffrn_reflns_limit_h_min -26
_diffrn_reflns_limit_k_max 26
_diffrn_reflns_limit_k_min -26
_diffrn_reflns_limit_l_max 14
_diffrn_reflns_limit_l_min -14
_diffrn_reflns_number 83492
_diffrn_reflns_theta_full 25.66
_diffrn_reflns_theta_max 25.66
_diffrn_reflns_theta_min 1.07
_exptl_absorpt_coefficient_mu 1.955
_exptl_absorpt_correction_T_max 0.9437
_exptl_absorpt_correction_T_min 0.6958
_exptl_absorpt_correction_type multi-scan
_exptl_absorpt_process_details 'Sheldrick, 2003'
_exptl_crystal_colour yellow
_exptl_crystal_density_diffrn 1.357
_exptl_crystal_density_meas ?
_exptl_crystal_density_method 'not measured'
_exptl_crystal_description needle
_exptl_crystal_F_000 2076
_exptl_crystal_size_max 0.20
_exptl_crystal_size_mid 0.07
_exptl_crystal_size_min 0.03
_platon_squeeze_details
;
;
_refine_diff_density_max 0.467
_refine_diff_density_min -0.339
_refine_diff_density_rms 0.082
_refine_ls_abs_structure_details 'Flack H D (1983), Acta Cryst. A39, 876-881'
_refine_ls_abs_structure_Flack 0.418(11)
_refine_ls_extinction_method none
_refine_ls_goodness_of_fit_ref 1.022
_refine_ls_hydrogen_treatment constr
_refine_ls_matrix_type full
_refine_ls_number_parameters 327
_refine_ls_number_reflns 6340
_refine_ls_number_restraints 1
_refine_ls_restrained_S_all 1.022
_refine_ls_R_factor_all 0.0545
_refine_ls_R_factor_gt 0.0418
_refine_ls_shift/su_max 0.001
_refine_ls_shift/su_mean 0.000
_refine_ls_structure_factor_coef Fsqd
_refine_ls_weighting_details 'calc w=1/[\s^2^(Fo^2^)+(0.0433P)^2^+0.0000P] where P=(Fo^2^+2Fc^2^)/3'
_refine_ls_weighting_scheme calc
_refine_ls_wR_factor_gt 0.0813
_refine_ls_wR_factor_ref 0.0845
_reflns_number_gt 5369
_reflns_number_total 6340
_reflns_threshold_expression >2sigma(I)
_cod_data_source_file ic5009279_si_001.cif
_cod_data_source_block jk84_squeeze
_cod_depositor_comments
;
The following automatic conversions were performed:

'_symmetry_cell_setting' value 'Hexagonal' changed to 'hexagonal'
according to
/home/saulius/struct/COD-crude-data--automatic-downloads/rss-feeds/ACS/lib/dictionaries/cif_core.dic
dictionary named 'cif_core.dic' version 2.4.2 from 2011-04-26.

Automatic conversion script
Id: cif_fix_values 2935 2014-11-11 08:27:57Z andrius 

The following automatic conversions were performed:

'_exptl_crystal_density_meas' value 'not measured' was changed to '?'
- the value is perceived as not measured.

Automatic conversion script
Id: cif_fix_values 3008 2015-01-20 13:52:24Z robertas 

 Adding full bibliography for 4341997--4342000.cif.
;
_cod_original_sg_symbol_H-M P6(5)
_cod_database_code 4342000

loop_
_symmetry_equiv_pos_as_xyz
'x, y, z'
'-y, x-y, z+2/3'
'-x+y, -x, z+1/3'
'-x, -y, z+1/2'
'y, -x+y, z+1/6'
'x-y, x, z+5/6'

loop_
_atom_site_label
_atom_site_type_symbol
_atom_site_fract_x
_atom_site_fract_y
_atom_site_fract_z
_atom_site_U_iso_or_equiv
_atom_site_adp_type
_atom_site_occupancy
_atom_site_symmetry_multiplicity
_atom_site_calc_flag
_atom_site_refinement_flags
Ga1 Ga 0.77089(3) 0.58497(3) 1.07066(4) 0.02114(12) Uani 1 1 d .
N1 N 0.77690(17) 0.50281(18) 1.0525(3) 0.0201(8) Uani 1 1 d .
N2 N 0.85205(19) 0.61857(19) 1.1611(3) 0.0240(9) Uani 1 1 d .
N3 N 0.7679(2) 0.6378(2) 0.9471(3) 0.0246(9) Uani 1 1 d .
N4 N 0.68843(19) 0.5844(2) 1.1182(3) 0.0232(9) Uani 1 1 d .
C1 C 0.8321(2) 0.5061(2) 1.1058(4) 0.0197(10) Uani 1 1 d .
C2 C 0.8483(2) 0.4520(2) 1.0961(4) 0.0224(11) Uani 1 1 d .
H2 H 0.8156 0.4131 1.0526 0.027 Uiso 1 1 calc R
C3 C 0.9034(3) 0.4448(3) 1.1383(4) 0.0293(12) Uani 1 1 d .
H3 H 0.9045 0.4043 1.1133 0.035 Uiso 1 1 calc R
C4 C 0.9565(2) 0.4871(2) 1.2104(4) 0.0296(12) Uani 1 1 d .
H4 H 0.9891 0.4724 1.2297 0.035 Uiso 1 1 calc R
C5 C 0.9668(2) 0.5487(3) 1.2572(4) 0.0313(12) Uani 1 1 d .
H5 H 1.0041 0.5697 1.3097 0.038 Uiso 1 1 calc R
C6 C 0.9309(2) 0.5846(2) 1.2391(4) 0.0267(11) Uani 1 1 d .
H6 H 0.9482 0.6264 1.2820 0.032 Uiso 1 1 calc R
C7 C 0.8743(2) 0.5716(2) 1.1706(4) 0.0213(10) Uani 1 1 d .
C11 C 0.8883(2) 0.6877(2) 1.2136(4) 0.0291(11) Uani 1 1 d .
H11A H 0.8988 0.6823 1.2923 0.035 Uiso 1 1 calc R
H11B H 0.8564 0.7073 1.2145 0.035 Uiso 1 1 calc R
C12 C 0.9559(3) 0.7395(3) 1.1561(5) 0.0380(13) Uani 1 1 d .
H12A H 0.9921 0.7265 1.1729 0.046 Uiso 1 1 calc R
H12B H 0.9723 0.7867 1.1881 0.046 Uiso 1 1 calc R
C13 C 0.9501(3) 0.7436(3) 1.0290(5) 0.0391(14) Uani 1 1 d .
H13A H 0.9331 0.6962 0.9969 0.047 Uiso 1 1 calc R
H13B H 0.9975 0.7750 0.9981 0.047 Uiso 1 1 calc R
C14 C 0.9008(3) 0.7704(3) 0.9916(5) 0.0389(13) Uani 1 1 d .
H14A H 0.8612 0.7532 1.0451 0.047 Uiso 1 1 calc R
H14B H 0.9268 0.8224 0.9952 0.047 Uiso 1 1 calc R
C15 C 0.8718(3) 0.7484(3) 0.8762(5) 0.0420(14) Uani 1 1 d .
H15A H 0.9114 0.7647 0.8230 0.050 Uiso 1 1 calc R
H15B H 0.8450 0.7721 0.8565 0.050 Uiso 1 1 calc R
C16 C 0.8238(3) 0.6689(3) 0.8615(4) 0.0325(12) Uani 1 1 d .
H16A H 0.8019 0.6596 0.7865 0.039 Uiso 1 1 calc R
H16B H 0.8525 0.6458 0.8654 0.039 Uiso 1 1 calc R
C21 C 0.7108(3) 0.6438(2) 0.9443(4) 0.0229(11) Uani 1 1 d .
C22 C 0.6943(3) 0.6720(3) 0.8513(4) 0.0333(13) Uani 1 1 d .
H22 H 0.7290 0.6892 0.7942 0.040 Uiso 1 1 calc R
C23 C 0.6367(3) 0.6792(3) 0.8284(5) 0.0391(14) Uani 1 1 d .
H23 H 0.6358 0.6954 0.7551 0.047 Uiso 1 1 calc R
C24 C 0.5807(3) 0.6667(2) 0.8941(5) 0.0366(13) Uani 1 1 d .
H24 H 0.5461 0.6749 0.8613 0.044 Uiso 1 1 calc R
C25 C 0.5699(3) 0.6440(2) 1.0005(5) 0.0327(13) Uani 1 1 d .
H25 H 0.5309 0.6434 1.0357 0.039 Uiso 1 1 calc R
C26 C 0.6062(2) 0.6211(2) 1.0680(4) 0.0301(12) Uani 1 1 d .
H26 H 0.5878 0.6073 1.1414 0.036 Uiso 1 1 calc R
C27 C 0.6659(2) 0.6151(2) 1.0447(4) 0.0229(10) Uani 1 1 d .
C31 C 0.6475(2) 0.5458(2) 1.2174(4) 0.0271(11) Uani 1 1 d .
H31A H 0.6341 0.5761 1.2597 0.033 Uiso 1 1 calc R
H31B H 0.6774 0.5355 1.2666 0.033 Uiso 1 1 calc R
C32 C 0.5801(2) 0.4761(3) 1.1874(4) 0.0272(12) Uani 1 1 d .
H32A H 0.5589 0.4493 1.2569 0.033 Uiso 1 1 calc R
H32B H 0.5457 0.4868 1.1526 0.033 Uiso 1 1 calc R
C33 C 0.5947(2) 0.4308(3) 1.1077(4) 0.0262(11) Uani 1 1 d .
H33A H 0.5493 0.3903 1.0841 0.031 Uiso 1 1 calc R
H33B H 0.6181 0.4587 1.0400 0.031 Uiso 1 1 calc R
C34 C 0.6400(2) 0.4035(3) 1.1566(4) 0.0268(11) Uani 1 1 d .
H34A H 0.6107 0.3632 1.2061 0.032 Uiso 1 1 calc R
H34B H 0.6772 0.4408 1.2032 0.032 Uiso 1 1 calc R
C35 C 0.6747(2) 0.3802(2) 1.0690(4) 0.0239(11) Uani 1 1 d .
H35A H 0.6376 0.3423 1.0232 0.029 Uiso 1 1 calc R
H35B H 0.7009 0.3605 1.1076 0.029 Uiso 1 1 calc R
C36 C 0.7257(2) 0.4402(2) 0.9906(4) 0.0215(10) Uani 1 1 d .
Ga2 Ga 0.71885(3) 0.54045(3) 0.54710(4) 0.02370(13) Uani 1 1 d .
Cl1 Cl 0.71807(8) 0.63867(7) 0.56136(12) 0.0459(4) Uani 1 1 d .
Cl2 Cl 0.80555(7) 0.55909(8) 0.44078(11) 0.0443(4) Uani 1 1 d .
Cl3 Cl 0.62089(7) 0.45911(7) 0.47725(11) 0.0401(3) Uani 1 1 d .
Cl4 Cl 0.73043(6) 0.50570(7) 0.71166(10) 0.0356(3) Uani 1 1 d .

loop_
_atom_site_aniso_label
_atom_site_aniso_U_11
_atom_site_aniso_U_22
_atom_site_aniso_U_33
_atom_site_aniso_U_23
_atom_site_aniso_U_13
_atom_site_aniso_U_12
Ga1 0.0202(3) 0.0210(3) 0.0247(3) -0.0006(2) 0.0003(2) 0.0121(2)
N1 0.017(2) 0.023(2) 0.024(2) 0.0024(17) 0.0014(17) 0.0128(17)
N2 0.020(2) 0.024(2) 0.027(2) -0.0015(18) 0.0038(17) 0.0091(18)
N3 0.028(2) 0.018(2) 0.028(2) -0.0022(17) -0.0010(18) 0.0117(19)
N4 0.022(2) 0.025(2) 0.025(2) -0.0047(17) 0.0014(17) 0.0125(18)
C1 0.022(3) 0.016(2) 0.018(2) 0.0057(18) 0.0075(19) 0.007(2)
C2 0.019(2) 0.023(3) 0.024(3) 0.000(2) -0.003(2) 0.009(2)
C3 0.034(3) 0.029(3) 0.028(3) 0.004(2) 0.001(2) 0.017(2)
C4 0.020(3) 0.034(3) 0.039(3) 0.009(3) 0.003(2) 0.017(2)
C5 0.013(3) 0.045(3) 0.028(3) 0.009(2) 0.005(2) 0.009(2)
C6 0.021(3) 0.027(3) 0.028(3) 0.005(2) 0.003(2) 0.009(2)
C7 0.017(2) 0.021(3) 0.022(3) 0.006(2) 0.0038(19) 0.007(2)
C11 0.032(3) 0.027(3) 0.030(3) -0.004(2) -0.001(2) 0.016(2)
C12 0.031(3) 0.022(3) 0.052(4) 0.004(3) -0.001(3) 0.007(3)
C13 0.023(3) 0.032(3) 0.051(4) 0.013(3) 0.011(2) 0.005(2)
C14 0.040(3) 0.027(3) 0.049(3) 0.000(3) -0.003(3) 0.017(3)
C15 0.040(3) 0.030(3) 0.052(4) 0.016(3) 0.012(3) 0.014(3)
C16 0.040(3) 0.033(3) 0.028(3) 0.006(2) 0.009(2) 0.020(3)
C21 0.030(3) 0.023(3) 0.022(3) -0.003(2) -0.005(2) 0.017(2)
C22 0.040(3) 0.027(3) 0.037(3) 0.002(2) 0.001(2) 0.020(3)
C23 0.054(4) 0.033(3) 0.040(3) 0.003(3) -0.012(3) 0.029(3)
C24 0.044(3) 0.030(3) 0.047(4) -0.012(3) -0.019(3) 0.027(3)
C25 0.030(3) 0.027(3) 0.051(4) -0.021(3) -0.009(3) 0.022(3)
C26 0.031(3) 0.035(3) 0.031(3) -0.011(2) -0.008(2) 0.022(2)
C27 0.027(3) 0.018(2) 0.029(3) -0.003(2) -0.003(2) 0.015(2)
C31 0.028(3) 0.040(3) 0.018(2) -0.007(2) -0.007(2) 0.021(2)
C32 0.027(3) 0.030(3) 0.030(3) 0.003(2) -0.001(2) 0.019(2)
C33 0.022(3) 0.030(3) 0.024(3) -0.001(2) -0.006(2) 0.011(2)
C34 0.027(3) 0.028(3) 0.021(3) 0.001(2) -0.002(2) 0.011(2)
C35 0.019(2) 0.023(3) 0.026(3) -0.003(2) -0.002(2) 0.008(2)
C36 0.020(3) 0.016(2) 0.023(2) -0.001(2) -0.007(2) 0.005(2)
Ga2 0.0211(3) 0.0277(3) 0.0231(3) 0.0033(2) 0.0008(2) 0.0127(2)
Cl1 0.0628(9) 0.0457(8) 0.0464(9) -0.0140(7) -0.0200(8) 0.0401(8)
Cl2 0.0383(8) 0.0622(10) 0.0395(8) 0.0122(7) 0.0155(6) 0.0303(8)
Cl3 0.0324(8) 0.0390(8) 0.0314(7) 0.0065(6) -0.0098(6) 0.0047(6)
Cl4 0.0232(6) 0.0436(8) 0.0303(7) 0.0132(6) -0.0024(6) 0.0094(6)

loop_
_atom_type_symbol
_atom_type_description
_atom_type_scat_dispersion_real
_atom_type_scat_dispersion_imag
_atom_type_scat_source
C C 0.0033 0.0016 'International Tables Vol C Tables 4.2.6.8 and 6.1.1.4'
H H 0.0000 0.0000 'International Tables Vol C Tables 4.2.6.8 and 6.1.1.4'
N N 0.0061 0.0033 'International Tables Vol C Tables 4.2.6.8 and 6.1.1.4'
Cl Cl 0.1484 0.1585 'International Tables Vol C Tables 4.2.6.8 and 6.1.1.4'
Ga Ga 0.2307 1.6083 'International Tables Vol C Tables 4.2.6.8 and 6.1.1.4'

loop_
_geom_angle_atom_site_label_1
_geom_angle_atom_site_label_2
_geom_angle_atom_site_label_3
_geom_angle
N1 Ga1 N2 86.32(16)
N1 Ga1 N4 123.55(16)
N2 Ga1 N4 122.91(16)
N1 Ga1 N3 122.41(16)
N2 Ga1 N3 121.30(16)
N4 Ga1 N3 84.95(17)
C1 N1 C36 122.6(4)
C1 N1 Ga1 112.8(3)
C36 N1 Ga1 124.5(3)
C7 N2 C11 122.9(4)
C7 N2 Ga1 112.4(3)
C11 N2 Ga1 124.7(3)
C21 N3 C16 123.1(4)
C21 N3 Ga1 113.8(3)
C16 N3 Ga1 123.1(3)
C27 N4 C31 122.9(4)
C27 N4 Ga1 113.0(3)
C31 N4 Ga1 123.6(3)
N1 C1 C2 121.4(4)
N1 C1 C7 114.3(4)
C2 C1 C7 124.3(4)
C3 C2 C1 132.0(5)
C4 C3 C2 130.1(5)
C3 C4 C5 126.1(5)
C4 C5 C6 129.6(5)
C5 C6 C7 132.8(5)
N2 C7 C6 121.3(4)
N2 C7 C1 114.1(4)
C6 C7 C1 124.5(4)
N2 C11 C12 114.1(4)
C11 C12 C13 114.6(4)
C12 C13 C14 113.9(5)
C15 C14 C13 114.3(5)
C14 C15 C16 114.5(4)
N3 C16 C15 112.8(4)
N3 C21 C22 122.0(5)
N3 C21 C27 113.5(4)
C22 C21 C27 124.5(4)
C23 C22 C21 131.4(5)
C24 C23 C22 130.4(5)
C25 C24 C23 126.3(5)
C24 C25 C26 131.0(5)
C25 C26 C27 130.3(5)
N4 C27 C26 120.7(4)
N4 C27 C21 114.3(4)
C26 C27 C21 124.9(4)
N4 C31 C32 112.9(4)
C33 C32 C31 112.5(4)
C34 C33 C32 114.3(4)
C33 C34 C35 114.0(4)
C34 C35 C36 113.5(4)
N1 C36 C35 112.5(4)
Cl2 Ga2 Cl3 110.48(6)
Cl2 Ga2 Cl4 110.71(5)
Cl3 Ga2 Cl4 107.59(5)
Cl2 Ga2 Cl1 107.64(6)
Cl3 Ga2 Cl1 110.62(6)
Cl4 Ga2 Cl1 109.81(6)

loop_
_geom_bond_atom_site_label_1
_geom_bond_atom_site_label_2
_geom_bond_distance
Ga1 N1 1.889(3)
Ga1 N2 1.893(4)
Ga1 N4 1.894(4)
Ga1 N3 1.901(4)
N1 C1 1.340(5)
N1 C36 1.470(5)
N2 C7 1.350(6)
N2 C11 1.459(6)
N3 C21 1.326(6)
N3 C16 1.478(6)
N4 C27 1.344(6)
N4 C31 1.474(6)
C1 C2 1.408(6)
C1 C7 1.483(6)
C2 C3 1.393(6)
C3 C4 1.372(7)
C4 C5 1.375(7)
C5 C6 1.385(7)
C6 C7 1.395(6)
C11 C12 1.513(7)
C12 C13 1.532(8)
C13 C14 1.537(7)
C14 C15 1.496(8)
C15 C16 1.534(7)
C21 C22 1.406(6)
C21 C27 1.480(7)
C22 C23 1.379(7)
C23 C24 1.369(7)
C24 C25 1.344(8)
C25 C26 1.394(7)
C26 C27 1.412(6)
C31 C32 1.550(6)
C32 C33 1.524(6)
C33 C34 1.515(6)
C34 C35 1.527(6)
C35 C36 1.548(6)
Ga2 Cl2 2.1533(13)
Ga2 Cl3 2.1640(14)
Ga2 Cl4 2.1714(13)
Ga2 Cl1 2.1748(14)

loop_
_platon_squeeze_void_nr
_platon_squeeze_void_average_x
_platon_squeeze_void_average_y
_platon_squeeze_void_average_z
_platon_squeeze_void_volume
_platon_squeeze_void_count_electrons
_platon_squeeze_void_content
1 0.000 0.000 -0.023 796 300 ' '
